data_4512044
loop_
_publ_author_name
'Agarwal, Rashmi A.'
'Bharadwaj, Parimal K.'

_publ_section_title
;
 Guest Exchange Reactions in Isostructural 3D Porous Coordination Polymers
 of Ni(II), Co(II), and Mn(II)
;
_journal_issue 11
_journal_name_full 'Crystal Growth &amp; Design'
_journal_page_first 6115
_journal_paper_doi 10.1021/cg501279y
_journal_volume 14
_journal_year 2014
_chemical_formula_moiety 'C63 H39 Cl Co2 N12 O6'
_chemical_formula_sum 'C63 H39 Cl Co2 N12 O6'
_chemical_formula_weight 1213.37
_chemical_name_systematic
;
 ?
;
_space_group_IT_number 163
_symmetry_cell_setting trigonal
_symmetry_space_group_name_Hall '-P 3 2c'
_symmetry_space_group_name_H-M 'P -3 1 c'
_atom_sites_solution_hydrogens geom
_atom_sites_solution_primary direct
_atom_sites_solution_secondary difmap
_audit_creation_method SHELXL-97
_cell_angle_alpha 90.000(5)
_cell_angle_beta 90.000(5)
_cell_angle_gamma 120.000(5)
_cell_formula_units_Z 2
_cell_length_a 17.088(5)
_cell_length_b 17.088(5)
_cell_length_c 13.892(5)
_cell_measurement_reflns_used 999
_cell_measurement_temperature 100(2)
_cell_measurement_theta_max 25.48
_cell_measurement_theta_min 2.01
_cell_volume 3513.0(19)
_computing_cell_refinement 'SAINT 6.45 ( Bruker, 2003)'
_computing_data_collection 'SMART 5.628 (Bruker, 2003)'
_computing_data_reduction 'SAINT 6.45 ( Bruker, 2003)'
_computing_molecular_graphics 'DIAMOND 2.1e'
_computing_structure_refinement 'SHELXL-97 (Sheldrick, 1997)'
_computing_structure_solution SIR-97
_diffrn_ambient_temperature 100(2)
_diffrn_measured_fraction_theta_full 0.999
_diffrn_measured_fraction_theta_max 0.999
_diffrn_measurement_device_type 'BRUKER SMART APEX'
_diffrn_measurement_method /w-scans
_diffrn_radiation_monochromator graphite
_diffrn_radiation_source 'fine-focus sealed tube'
_diffrn_radiation_type MoK\a
_diffrn_radiation_wavelength 0.71073
_diffrn_reflns_av_R_equivalents 0.0625
_diffrn_reflns_av_sigmaI/netI 0.0352
_diffrn_reflns_limit_h_max 20
_diffrn_reflns_limit_h_min -20
_diffrn_reflns_limit_k_max 15
_diffrn_reflns_limit_k_min -20
_diffrn_reflns_limit_l_max 16
_diffrn_reflns_limit_l_min -16
_diffrn_reflns_number 18629
_diffrn_reflns_theta_full 25.48
_diffrn_reflns_theta_max 25.48
_diffrn_reflns_theta_min 2.01
_exptl_absorpt_coefficient_mu 0.562
_exptl_absorpt_correction_T_max 0.9056
_exptl_absorpt_correction_T_min 0.8863
_exptl_absorpt_correction_type empirical
_exptl_absorpt_process_details SADABS
_exptl_crystal_colour pink
_exptl_crystal_density_diffrn 1.147
_exptl_crystal_density_method 'not measured'
_exptl_crystal_description needle
_exptl_crystal_F_000 1240
_exptl_crystal_size_max 0.22
_exptl_crystal_size_mid 0.20
_exptl_crystal_size_min 0.18
_refine_diff_density_max 0.887
_refine_diff_density_min -0.389
_refine_diff_density_rms 0.070
_refine_ls_extinction_method none
_refine_ls_goodness_of_fit_ref 1.093
_refine_ls_hydrogen_treatment constr
_refine_ls_matrix_type full
_refine_ls_number_parameters 129
_refine_ls_number_reflns 2202
_refine_ls_number_restraints 0
_refine_ls_restrained_S_all 1.093
_refine_ls_R_factor_all 0.0669
_refine_ls_R_factor_gt 0.0547
_refine_ls_shift/su_max 0.000
_refine_ls_shift/su_mean 0.000
_refine_ls_structure_factor_coef Fsqd
_refine_ls_weighting_details 'calc w=1/[\s^2^(Fo^2^)+(0.0693P)^2^+2.2410P] where P=(Fo^2^+2Fc^2^)/3'
_refine_ls_weighting_scheme calc
_refine_ls_wR_factor_gt 0.1348
_refine_ls_wR_factor_ref 0.1413
_reflns_number_gt 1838
_reflns_number_total 2202
_reflns_threshold_expression >2sigma(I)
_cod_data_source_file cg501279y_si_002.cif
_cod_data_source_block Compound7
_cod_depositor_comments
;
The following automatic conversions were performed:

'_symmetry_cell_setting' value 'Trigonal' changed to 'trigonal'
according to
/home/saulius/struct/COD-crude-data--automatic-downloads/rss-feeds/ACS/lib/dictionaries/cif_core.dic
dictionary named 'cif_core.dic' version 2.4.2 from
2011-04-26.

'_refine_ls_hydrogen_treatment' value 'Constr' changed
to 'constr' according to
/home/saulius/struct/COD-crude-data--automatic-downloads/rss-feeds/ACS/lib/dictionaries/cif_core.dic
dictionary named 'cif_core.dic' version 2.4.2 from 2011-04-26.

Automatic conversion script
Id: cif_fix_values 2281 2013-09-26 08:29:07Z andrius 

 Adding full bibliography for 4512038--4512047.cif.
;
_cod_original_sg_symbol_H-M P-31c
_cod_database_code 4512044

loop_
_symmetry_equiv_pos_as_xyz
'x, y, z'
'-y, x-y, z'
'-x+y, -x, z'
'-y, -x, -z+1/2'
'x, x-y, -z+1/2'
'-x+y, y, -z+1/2'
'-x, -y, -z'
'y, -x+y, -z'
'x-y, x, -z'
'y, x, z-1/2'
'-x, -x+y, z-1/2'
'x-y, -y, z-1/2'

loop_
_atom_site_label
_atom_site_type_symbol
_atom_site_fract_x
_atom_site_fract_y
_atom_site_fract_z
_atom_site_U_iso_or_equiv
_atom_site_adp_type
_atom_site_occupancy
_atom_site_symmetry_multiplicity
_atom_site_calc_flag
_atom_site_refinement_flags
Co1 Co -0.3333 0.3333 0.10186(4) 0.0307(2) Uani 1 3 d S
Cl1 Cl -0.6667 0.6667 0.2500 0.0364(4) Uani 1 6 d S
O1 O -0.35394(13) 0.42389(13) 0.18110(12) 0.0342(5) Uani 1 1 d .
N1 N -0.60256(17) 0.50614(17) 0.41327(15) 0.0351(6) Uani 1 1 d .
N2 N -0.66626(15) 0.56034(16) 0.51429(15) 0.0317(5) Uani 1 1 d .
C1 C -0.40806(13) 0.40806(13) 0.2500 0.0304(9) Uani 1 2 d S
C2 C -0.45878(14) 0.45878(14) 0.2500 0.0344(9) Uani 1 2 d S
C3 C -0.5059(2) 0.4588(2) 0.33182(18) 0.0347(7) Uani 1 1 d .
H3 H -0.5056 0.4279 0.3868 0.042 Uiso 1 1 calc R
C4 C -0.5526(2) 0.5046(2) 0.33072(18) 0.0367(7) Uani 1 1 d .
C5 C -0.55258(15) 0.55258(15) 0.2500 0.0395(10) Uani 1 2 d S
H5 H -0.5840 0.5840 0.2500 0.047 Uiso 1 2 calc SR
C6 C -0.6094(2) 0.5783(2) 0.44247(18) 0.0336(7) Uani 1 1 d .
H6 H -0.5769 0.6351 0.4144 0.040 Uiso 1 1 calc R
C7 C -0.6985(2) 0.4696(2) 0.53488(19) 0.0380(7) Uani 1 1 d .
C8 C -0.7611(2) 0.4139(2) 0.6037(2) 0.0517(9) Uani 1 1 d .
H8 H -0.7879 0.4360 0.6457 0.062 Uiso 1 1 calc R
C9 C -0.7816(3) 0.3257(3) 0.6070(3) 0.0761(13) Uani 1 1 d .
H9 H -0.8226 0.2876 0.6529 0.091 Uiso 1 1 calc R
C10 C -0.7428(3) 0.2908(3) 0.5432(3) 0.0810(14) Uani 1 1 d .
H10 H -0.7589 0.2302 0.5474 0.097 Uiso 1 1 calc R
C11 C -0.6813(3) 0.3447(2) 0.4745(2) 0.0590(10) Uani 1 1 d .
H11 H -0.6554 0.3221 0.4320 0.071 Uiso 1 1 calc R
C12 C -0.6600(2) 0.4339(2) 0.47197(19) 0.0398(7) Uani 1 1 d .

loop_
_atom_site_aniso_label
_atom_site_aniso_U_11
_atom_site_aniso_U_22
_atom_site_aniso_U_33
_atom_site_aniso_U_23
_atom_site_aniso_U_13
_atom_site_aniso_U_12
Co1 0.0412(3) 0.0412(3) 0.0096(3) 0.000 0.000 0.02059(15)
Cl1 0.0426(6) 0.0426(6) 0.0238(8) 0.000 0.000 0.0213(3)
O1 0.0470(12) 0.0469(12) 0.0129(9) -0.0002(8) 0.0009(8) 0.0267(10)
N1 0.0516(15) 0.0484(15) 0.0119(10) 0.0007(10) 0.0016(10) 0.0300(13)
N2 0.0430(14) 0.0445(14) 0.0119(11) -0.0007(9) -0.0005(9) 0.0251(12)
C1 0.0397(16) 0.0397(16) 0.0130(17) -0.0031(13) -0.0031(13) 0.0208(19)
C2 0.0457(18) 0.0457(18) 0.0135(18) -0.0037(13) -0.0037(13) 0.024(2)
C3 0.0515(18) 0.0484(17) 0.0097(12) 0.0005(11) -0.0024(11) 0.0292(15)
C4 0.0515(18) 0.0519(18) 0.0127(13) -0.0019(12) 0.0011(12) 0.0304(16)
C5 0.057(2) 0.057(2) 0.0165(19) 0.0024(15) 0.0024(15) 0.038(2)
C6 0.0455(17) 0.0431(17) 0.0145(12) 0.0008(11) -0.0010(11) 0.0240(14)
C7 0.0515(18) 0.0481(18) 0.0169(13) -0.0015(12) 0.0009(12) 0.0268(15)
C8 0.066(2) 0.055(2) 0.0346(18) 0.0068(15) 0.0191(16) 0.0311(19)
C9 0.105(3) 0.057(2) 0.061(3) 0.021(2) 0.045(2) 0.037(2)
C10 0.125(4) 0.053(2) 0.068(3) 0.014(2) 0.043(3) 0.046(3)
C11 0.092(3) 0.059(2) 0.0374(19) 0.0055(16) 0.0227(18) 0.046(2)
C12 0.0565(19) 0.0496(18) 0.0186(14) 0.0024(12) 0.0053(13) 0.0305(16)

loop_
_atom_type_symbol
_atom_type_description
_atom_type_scat_dispersion_real
_atom_type_scat_dispersion_imag
_atom_type_scat_source
C C 0.0033 0.0016 'International Tables Vol C Tables 4.2.6.8 and 6.1.1.4'
H H 0.0000 0.0000 'International Tables Vol C Tables 4.2.6.8 and 6.1.1.4'
N N 0.0061 0.0033 'International Tables Vol C Tables 4.2.6.8 and 6.1.1.4'
O O 0.0106 0.0060 'International Tables Vol C Tables 4.2.6.8 and 6.1.1.4'
Cl Cl 0.1484 0.1585 'International Tables Vol C Tables 4.2.6.8 and 6.1.1.4'
Co Co 0.3494 0.9721 'International Tables Vol C Tables 4.2.6.8 and 6.1.1.4'

loop_
_geom_angle_atom_site_label_1
_geom_angle_atom_site_label_2
_geom_angle_atom_site_label_3
_geom_angle
_geom_angle_site_symmetry_1
_geom_angle_site_symmetry_3
O1 Co1 O1 94.29(7) 3_455 2_565
O1 Co1 O1 94.29(7) 3_455 .
O1 Co1 O1 94.29(7) 2_565 .
O1 Co1 N2 93.31(8) 3_455 11_445
O1 Co1 N2 80.87(8) 2_565 11_445
O1 Co1 N2 171.28(8) . 11_445
O1 Co1 N2 80.87(8) 3_455 12_665
O1 Co1 N2 171.28(8) 2_565 12_665
O1 Co1 N2 93.31(8) . 12_665
N2 Co1 N2 92.12(8) 11_445 12_665
O1 Co1 N2 171.28(8) 3_455 10_465
O1 Co1 N2 93.31(8) 2_565 10_465
O1 Co1 N2 80.87(8) . 10_465
N2 Co1 N2 92.12(8) 11_445 10_465
N2 Co1 N2 92.12(8) 12_665 10_465
C1 O1 Co1 128.60(18) . .
C6 N1 C12 106.7(2) . .
C6 N1 C4 125.2(2) . .
C12 N1 C4 127.8(2) . .
C6 N2 C7 104.5(2) . .
C6 N2 Co1 122.4(2) . 10_466
C7 N2 Co1 130.30(17) . 10_466
O1 C1 O1 126.7(4) . 4
O1 C1 C2 116.67(18) . .
O1 C1 C2 116.67(18) 4 .
C3 C2 C3 119.9(4) 4 .
C3 C2 C1 120.03(19) 4 .
C3 C2 C1 120.03(19) . .
C4 C3 C2 119.5(3) . .
C4 C3 H3 120.2 . .
C2 C3 H3 120.2 . .
C3 C4 C5 121.2(3) . .
C3 C4 N1 121.5(2) . .
C5 C4 N1 117.3(3) . .
C4 C5 C4 118.6(4) . 4
C4 C5 H5 120.7 . .
C4 C5 H5 120.7 4 .
N2 C6 N1 113.8(3) . .
N2 C6 H6 123.1 . .
N1 C6 H6 123.1 . .
N2 C7 C8 130.0(3) . .
N2 C7 C12 110.2(3) . .
C8 C7 C12 119.7(3) . .
C9 C8 C7 117.6(3) . .
C9 C8 H8 121.2 . .
C7 C8 H8 121.2 . .
C8 C9 C10 122.0(4) . .
C8 C9 H9 119.0 . .
C10 C9 H9 119.0 . .
C11 C10 C9 121.1(4) . .
C11 C10 H10 119.4 . .
C9 C10 H10 119.4 . .
C10 C11 C12 116.7(3) . .
C10 C11 H11 121.7 . .
C12 C11 H11 121.7 . .
C11 C12 N1 132.4(3) . .
C11 C12 C7 122.8(3) . .
N1 C12 C7 104.8(3) . .

loop_
_geom_bond_atom_site_label_1
_geom_bond_atom_site_label_2
_geom_bond_distance
_geom_bond_site_symmetry_2
Co1 O1 2.068(2) 3_455
Co1 O1 2.068(2) 2_565
Co1 O1 2.068(2) .
Co1 N2 2.189(2) 11_445
Co1 N2 2.189(2) 12_665
Co1 N2 2.189(2) 10_465
O1 C1 1.263(2) .
N1 C6 1.357(4) .
N1 C12 1.393(4) .
N1 C4 1.437(3) .
N2 C6 1.318(3) .
N2 C7 1.391(4) .
N2 Co1 2.189(2) 10_466
C1 O1 1.263(2) 4
C1 C2 1.501(6) .
C2 C3 1.393(3) 4
C2 C3 1.393(3) .
C3 C4 1.370(4) .
C3 H3 0.9300 .
C4 C5 1.389(3) .
C5 C4 1.389(3) 4
C5 H5 0.9300 .
C6 H6 0.9300 .
C7 C8 1.395(4) .
C7 C12 1.403(4) .
C8 C9 1.366(5) .
C8 H8 0.9300 .
C9 C10 1.407(5) .
C9 H9 0.9300 .
C10 C11 1.376(5) .
C10 H10 0.9300 .
C11 C12 1.380(5) .
C11 H11 0.9300 .

loop_
_geom_torsion_atom_site_label_1
_geom_torsion_atom_site_label_2
_geom_torsion_atom_site_label_3
_geom_torsion_atom_site_label_4
_geom_torsion
_geom_torsion_site_symmetry_1
_geom_torsion_site_symmetry_4
O1 Co1 O1 C1 -97.25(17) 3_455 .
O1 Co1 O1 C1 -2.6(2) 2_565 .
N2 Co1 O1 C1 53.3(6) 11_445 .
N2 Co1 O1 C1 -178.3(2) 12_665 .
N2 Co1 O1 C1 90.0(2) 10_465 .
Co1 O1 C1 O1 42.42(14) . 4
Co1 O1 C1 C2 -137.58(14) . .
O1 C1 C2 C3 12.48(17) . 4
O1 C1 C2 C3 -167.52(17) 4 4
O1 C1 C2 C3 -167.52(17) . .
O1 C1 C2 C3 12.48(17) 4 .
C3 C2 C3 C4 0.6(2) 4 .
C1 C2 C3 C4 -179.4(2) . .
C2 C3 C4 C5 -1.2(4) . .
C2 C3 C4 N1 179.7(2) . .
C6 N1 C4 C3 142.7(3) . .
C12 N1 C4 C3 -44.7(4) . .
C6 N1 C4 C5 -36.4(4) . .
C12 N1 C4 C5 136.2(3) . .
C3 C4 C5 C4 0.6(2) . 4
N1 C4 C5 C4 179.7(3) . 4
C7 N2 C6 N1 0.9(3) . .
Co1 N2 C6 N1 163.59(17) 10_466 .
C12 N1 C6 N2 -0.4(3) . .
C4 N1 C6 N2 173.5(2) . .
C6 N2 C7 C8 -179.4(3) . .
Co1 N2 C7 C8 19.8(5) 10_466 .
C6 N2 C7 C12 -0.9(3) . .
Co1 N2 C7 C12 -161.8(2) 10_466 .
N2 C7 C8 C9 178.9(4) . .
C12 C7 C8 C9 0.6(5) . .
C7 C8 C9 C10 -0.9(7) . .
C8 C9 C10 C11 0.6(8) . .
C9 C10 C11 C12 0.1(7) . .
C10 C11 C12 N1 -179.4(4) . .
C10 C11 C12 C7 -0.4(6) . .
C6 N1 C12 C11 179.0(4) . .
C4 N1 C12 C11 5.3(6) . .
C6 N1 C12 C7 -0.2(3) . .
C4 N1 C12 C7 -173.9(3) . .
N2 C7 C12 C11 -178.6(3) . .
C8 C7 C12 C11 0.0(5) . .
N2 C7 C12 N1 0.7(3) . .
C8 C7 C12 N1 179.3(3) . .

loop_
_platon_squeeze_void_nr
_platon_squeeze_void_average_x
_platon_squeeze_void_average_y
_platon_squeeze_void_average_z
_platon_squeeze_void_volume
_platon_squeeze_void_count_electrons
_platon_squeeze_void_content
1 0.000 0.000 -0.005 1143 147 ' '
